data_4001681
loop_
_publ_author_name
'Lin, Hua'
'Zhou, Liu-Jiang'
'Chen, Ling'

_publ_section_title
;
 Sulfides with Strong Nonlinear Optical Activity and Thermochromism:
 ACd4Ga5S12(A = K, Rb, Cs)
;
_journal_issue 17
_journal_name_full 'Chemistry of Materials'
_journal_page_first 3406
_journal_paper_doi 10.1021/cm301550a
_journal_volume 24
_journal_year 2012
_chemical_formula_moiety 'Cd4 Ga5 Rb S12'
_chemical_formula_sum 'Cd4 Ga5 Rb S12'
_chemical_formula_weight 1268.39
_chemical_name_systematic
; 
 ? 
;
_space_group_IT_number 146
_symmetry_cell_setting trigonal
_symmetry_space_group_name_Hall 'R 3'
_symmetry_space_group_name_H-M 'R 3 :H'
_atom_sites_solution_primary direct
_atom_sites_solution_secondary difmap
_audit_creation_method SHELXL-97
_cell_angle_alpha 90.00
_cell_angle_beta 90.00
_cell_angle_gamma 120.00
_cell_formula_units_Z 3
_cell_length_a 13.8071(6)
_cell_length_b 13.8071(6)
_cell_length_c 9.3492(7)
_cell_measurement_reflns_used 1569
_cell_measurement_temperature 293(2)
_cell_measurement_theta_max 27.4276
_cell_measurement_theta_min 2.7640
_cell_volume 1543.51(15)
_computing_cell_refinement 'CrystalClear (Rigaku Inc., 2007)'
_computing_data_collection 'CrystalClear (Rigaku Inc., 2007)'
_computing_data_reduction 'CrystalClear (Rigaku Inc., 2007)'
_computing_molecular_graphics 'Bruker SHELXTL'
_computing_publication_material 'Bruker SHELXTL'
_computing_structure_refinement 'SHELXL-97 (Sheldrick, 1997)'
_computing_structure_solution 'SHELXS-97 (Sheldrick, 1990)'
_diffrn_ambient_temperature 293(2)
_diffrn_detector_area_resol_mean 28.5714
_diffrn_measured_fraction_theta_full 0.961
_diffrn_measured_fraction_theta_max 0.961
_diffrn_measurement_device_type Saturn70
_diffrn_measurement_method CCD_Profile_fitting
_diffrn_radiation_monochromator graphite
_diffrn_radiation_source 'fine-focus sealed tube'
_diffrn_radiation_type MoK\a
_diffrn_radiation_wavelength 0.71073
_diffrn_reflns_av_R_equivalents 0.0312
_diffrn_reflns_av_sigmaI/netI 0.0227
_diffrn_reflns_limit_h_max 17
_diffrn_reflns_limit_h_min -15
_diffrn_reflns_limit_k_max 15
_diffrn_reflns_limit_k_min -17
_diffrn_reflns_limit_l_max 12
_diffrn_reflns_limit_l_min -12
_diffrn_reflns_number 3822
_diffrn_reflns_theta_full 27.47
_diffrn_reflns_theta_max 27.47
_diffrn_reflns_theta_min 2.95
_exptl_absorpt_coefficient_mu 14.034
_exptl_absorpt_correction_T_max 1.0000
_exptl_absorpt_correction_T_min 0.7110
_exptl_absorpt_correction_type multi-scan
_exptl_crystal_colour Light-yellow
_exptl_crystal_density_diffrn 4.094
_exptl_crystal_density_method 'not measured'
_exptl_crystal_description Block
_exptl_crystal_F_000 1728
_exptl_crystal_size_max 0.1200
_exptl_crystal_size_mid 0.1100
_exptl_crystal_size_min 0.0900
_refine_diff_density_max 0.873
_refine_diff_density_min -1.211
_refine_diff_density_rms 0.267
_refine_ls_abs_structure_details 'Flack H D (1983), Acta Cryst. A39, 876-881'
_refine_ls_abs_structure_Flack 0.002(14)
_refine_ls_extinction_coef 0.00494(14)
_refine_ls_extinction_expression Fc^*^=kFc[1+0.001xFc^2^\l^3^/sin(2\q)]^-1/4^
_refine_ls_extinction_method SHELXL
_refine_ls_goodness_of_fit_ref 1.087
_refine_ls_matrix_type full
_refine_ls_number_parameters 72
_refine_ls_number_reflns 1458
_refine_ls_number_restraints 2
_refine_ls_restrained_S_all 1.087
_refine_ls_R_factor_all 0.0233
_refine_ls_R_factor_gt 0.0233
_refine_ls_shift/su_max 0.001
_refine_ls_shift/su_mean 0.000
_refine_ls_structure_factor_coef Fsqd
_refine_ls_weighting_details 'calc w=1/[\s^2^(Fo^2^)+(0.0361P)^2^+0.7723P] where P=(Fo^2^+2Fc^2^)/3'
_refine_ls_weighting_scheme calc
_refine_ls_wR_factor_gt 0.0539
_refine_ls_wR_factor_ref 0.0539
_reflns_number_gt 1456
_reflns_number_total 1458
_reflns_threshold_expression >2sigma(I)
_cod_data_source_file cm301550a_si_002.cif
_cod_data_source_block RbCd4Ga5S12
_cod_depositor_comments
;
The following automatic conversions were performed:

'_exptl_absorpt_correction_type' value 'Multi-scan' changed to
'multi-scan' according to
/home/saulius/struct/CIF-dictionaries/cif_core.dic dictionary named
'cif_core.dic' version 2.4.2 from 2011-04-26.

Automatic conversion script
Id: cif_fix_values 1891 2012-01-12 08:04:46Z andrius 
;
_cod_original_sg_symbol_H-M R3
_cod_database_code 4001681

loop_
_symmetry_equiv_pos_as_xyz
'x, y, z'
'-y, x-y, z'
'-x+y, -x, z'
'x+2/3, y+1/3, z+1/3'
'-y+2/3, x-y+1/3, z+1/3'
'-x+y+2/3, -x+1/3, z+1/3'
'x+1/3, y+2/3, z+2/3'
'-y+1/3, x-y+2/3, z+2/3'
'-x+y+1/3, -x+2/3, z+2/3'

loop_
_atom_site_label
_atom_site_type_symbol
_atom_site_fract_x
_atom_site_fract_y
_atom_site_fract_z
_atom_site_U_iso_or_equiv
_atom_site_adp_type
_atom_site_occupancy
_atom_site_symmetry_multiplicity
_atom_site_calc_flag
_atom_site_refinement_flags
_atom_site_disorder_group
Rb1 Rb 0.0000 0.0000 0.99677(13) 0.0403(2) Uani 1 3 d S .
Cd1 Cd 0.20442(4) 0.48640(5) 0.08233(4) 0.02123(18) Uani 0.5255(4) 1 d P 1
Ga1 Ga 0.20442(4) 0.48640(5) 0.08233(4) 0.02123(18) Uani 0.47 1 d P 2
Cd2 Cd 0.59005(14) 0.02173(11) 0.07770(2) 0.0226(3) Uani 0.490(2) 1 d P 1
Ga2 Ga 0.59005(14) 0.02173(11) 0.07770(2) 0.0226(3) Uani 0.51 1 d P 2
Cd3 Cd 0.35918(10) 0.10160(12) 0.07698(5) 0.0204(2) Uani 0.318(2) 1 d P 1
Ga3 Ga 0.35918(10) 0.10160(12) 0.07698(5) 0.0204(2) Uani 0.68 1 d P 2
S1 S 0.07591(10) 0.29945(14) 0.9952(2) 0.0331(4) Uani 1 1 d . .
S2 S 0.54435(10) 0.16268(8) 0.0055(2) 0.0247(3) Uani 1 1 d . .
S3 S 0.29953(13) 0.2241(2) 0.0008(3) 0.0403(4) Uani 1 1 d . .
S4 S 0.38339(11) 0.53948(11) 0.9807(2) 0.0322(4) Uani 1 1 d . .

loop_
_atom_site_aniso_label
_atom_site_aniso_U_11
_atom_site_aniso_U_22
_atom_site_aniso_U_33
_atom_site_aniso_U_23
_atom_site_aniso_U_13
_atom_site_aniso_U_12
Rb1 0.0413(3) 0.0413(3) 0.0382(4) 0.000 0.000 0.02067(15)
Cd1 0.0183(3) 0.0232(4) 0.0217(3) 0.0021(2) 0.0009(2) 0.0101(3)
Ga1 0.0183(3) 0.0232(4) 0.0217(3) 0.0021(2) 0.0009(2) 0.0101(3)
Cd2 0.0233(3) 0.0207(4) 0.0199(5) 0.00345(12) 0.00269(13) 0.0080(2)
Ga2 0.0233(3) 0.0207(4) 0.0199(5) 0.00345(12) 0.00269(13) 0.0080(2)
Cd3 0.0234(3) 0.0187(3) 0.0178(3) 0.00108(15) -0.00055(15) 0.0096(2)
Ga3 0.0234(3) 0.0187(3) 0.0178(3) 0.00108(15) -0.00055(15) 0.0096(2)
S1 0.0300(7) 0.0366(7) 0.0338(7) 0.0124(5) 0.0066(5) 0.0175(6)
S2 0.0217(5) 0.0214(5) 0.0313(7) 0.0015(4) 0.0032(4) 0.0111(4)
S3 0.0321(7) 0.0655(10) 0.0295(7) 0.0124(7) 0.0077(5) 0.0290(7)
S4 0.0410(7) 0.0243(5) 0.0239(7) -0.0017(4) 0.0016(4) 0.0108(5)

loop_
_atom_type_symbol
_atom_type_description
_atom_type_scat_dispersion_real
_atom_type_scat_dispersion_imag
_atom_type_scat_source
Cd Cd -0.8075 1.2024 'International Tables Vol C Tables 4.2.6.8 and 6.1.1.4'
Ga Ga 0.2307 1.6083 'International Tables Vol C Tables 4.2.6.8 and 6.1.1.4'
S S 0.1246 0.1234 'International Tables Vol C Tables 4.2.6.8 and 6.1.1.4'
Rb Rb -0.9393 2.9676 'International Tables Vol C Tables 4.2.6.8 and 6.1.1.4'

loop_
_geom_angle_atom_site_label_1
_geom_angle_atom_site_label_2
_geom_angle_atom_site_label_3
_geom_angle
_geom_angle_site_symmetry_1
_geom_angle_site_symmetry_3
S4 Rb1 S4 61.81(3) 4_445 5
S4 Rb1 S4 61.81(3) 4_445 6_455
S4 Rb1 S4 61.81(3) 5 6_455
S4 Rb1 S2 178.35(3) 4_445 9
S4 Rb1 S2 119.54(3) 5 9
S4 Rb1 S2 119.51(3) 6_455 9
S4 Rb1 S2 119.51(3) 4_445 7_445
S4 Rb1 S2 178.35(3) 5 7_445
S4 Rb1 S2 119.54(3) 6_455 7_445
S2 Rb1 S2 59.12(3) 9 7_445
S4 Rb1 S2 119.54(3) 4_445 8_545
S4 Rb1 S2 119.51(3) 5 8_545
S4 Rb1 S2 178.35(3) 6_455 8_545
S2 Rb1 S2 59.12(3) 9 8_545
S2 Rb1 S2 59.12(3) 7_445 8_545
S4 Rb1 S1 90.19(3) 4_445 2
S4 Rb1 S1 121.12(4) 5 2
S4 Rb1 S1 59.31(3) 6_455 2
S2 Rb1 S1 89.77(3) 9 2
S2 Rb1 S1 60.24(3) 7_445 2
S2 Rb1 S1 119.36(4) 8_545 2
S4 Rb1 S1 121.12(4) 4_445 .
S4 Rb1 S1 59.31(3) 5 .
S4 Rb1 S1 90.19(3) 6_455 .
S2 Rb1 S1 60.24(3) 9 .
S2 Rb1 S1 119.36(4) 7_445 .
S2 Rb1 S1 89.78(3) 8_545 .
S1 Rb1 S1 119.998(1) 2 .
S4 Rb1 S1 59.31(3) 4_445 3
S4 Rb1 S1 90.19(3) 5 3
S4 Rb1 S1 121.12(4) 6_455 3
S2 Rb1 S1 119.36(4) 9 3
S2 Rb1 S1 89.77(3) 7_445 3
S2 Rb1 S1 60.24(3) 8_545 3
S1 Rb1 S1 119.998(1) 2 3
S1 Rb1 S1 119.998(1) . 3
S4 Rb1 S3 89.59(3) 4_445 1_556
S4 Rb1 S3 58.51(3) 5 1_556
S4 Rb1 S3 120.32(4) 6_455 1_556
S2 Rb1 S3 90.45(3) 9 1_556
S2 Rb1 S3 120.13(4) 7_445 1_556
S2 Rb1 S3 61.01(3) 8_545 1_556
S1 Rb1 S3 179.63(5) 2 1_556
S1 Rb1 S3 59.89(4) . 1_556
S1 Rb1 S3 60.12(4) 3 1_556
S4 Rb1 S3 58.51(3) 4_445 3_556
S4 Rb1 S3 120.32(4) 5 3_556
S4 Rb1 S3 89.60(3) 6_455 3_556
S2 Rb1 S3 120.13(4) 9 3_556
S2 Rb1 S3 61.01(3) 7_445 3_556
S2 Rb1 S3 90.45(3) 8_545 3_556
S1 Rb1 S3 60.12(4) 2 3_556
S1 Rb1 S3 179.63(5) . 3_556
S1 Rb1 S3 59.89(4) 3 3_556
S3 Rb1 S3 119.990(1) 1_556 3_556
S4 Rb1 S3 120.32(4) 4_445 2_556
S4 Rb1 S3 89.59(3) 5 2_556
S4 Rb1 S3 58.51(3) 6_455 2_556
S2 Rb1 S3 61.01(3) 9 2_556
S2 Rb1 S3 90.45(3) 7_445 2_556
S2 Rb1 S3 120.13(4) 8_545 2_556
S1 Rb1 S3 59.89(4) 2 2_556
S1 Rb1 S3 60.12(4) . 2_556
S1 Rb1 S3 179.63(5) 3 2_556
S3 Rb1 S3 119.990(1) 1_556 2_556
S3 Rb1 S3 119.990(2) 3_556 2_556
S4 Cd1 S2 111.99(6) 1_554 4_455
S4 Cd1 S4 104.14(8) 1_554 3_564
S2 Cd1 S4 111.73(5) 4_455 3_564
S4 Cd1 S1 106.62(6) 1_554 1_554
S2 Cd1 S1 112.42(6) 4_455 1_554
S4 Cd1 S1 109.50(7) 3_564 1_554
S4 Cd2 S3 109.93(7) 2_654 2_655
S4 Cd2 S3 115.31(8) 2_654 6
S3 Cd2 S3 107.96(8) 2_655 6
S4 Cd2 S2 111.07(9) 2_654 .
S3 Cd2 S2 109.67(8) 2_655 .
S3 Cd2 S2 102.59(7) 6 .
S3 Cd3 S1 105.73(8) . 3_554
S3 Cd3 S2 111.57(8) . .
S1 Cd3 S2 116.00(9) 3_554 .
S3 Cd3 S1 107.17(9) . 5_554
S1 Cd3 S1 111.69(9) 3_554 5_554
S2 Cd3 S1 104.47(8) . 5_554
Ga3 S1 Cd3 0.0 2_556 2_556
Ga3 S1 Ga3 108.16(8) 2_556 9
Cd3 S1 Ga3 108.16(8) 2_556 9
Ga3 S1 Cd3 108.16(8) 2_556 9
Cd3 S1 Cd3 108.16(8) 2_556 9
Ga3 S1 Cd3 0.00(8) 9 9
Ga3 S1 Ga1 105.69(10) 2_556 1_556
Cd3 S1 Ga1 105.69(10) 2_556 1_556
Ga3 S1 Ga1 107.61(7) 9 1_556
Cd3 S1 Ga1 107.61(7) 9 1_556
Ga3 S1 Cd1 105.69(10) 2_556 1_556
Cd3 S1 Cd1 105.69(10) 2_556 1_556
Ga3 S1 Cd1 107.61(7) 9 1_556
Cd3 S1 Cd1 107.61(7) 9 1_556
Ga1 S1 Cd1 0.00(3) 1_556 1_556
Ga3 S1 Rb1 92.62(6) 2_556 .
Cd3 S1 Rb1 92.62(6) 2_556 .
Ga3 S1 Rb1 92.87(7) 9 .
Cd3 S1 Rb1 92.87(7) 9 .
Ga1 S1 Rb1 146.06(7) 1_556 .
Cd1 S1 Rb1 146.06(7) 1_556 .
Cd3 S2 Ga1 105.04(7) . 7_544
Cd3 S2 Cd1 105.04(7) . 7_544
Ga1 S2 Cd1 0.00(3) 7_544 7_544
Cd3 S2 Cd2 107.79(5) . .
Ga1 S2 Cd2 104.58(6) 7_544 .
Cd1 S2 Cd2 104.58(6) 7_544 .
Cd3 S2 Rb1 93.64(5) . 4_554
Ga1 S2 Rb1 148.08(4) 7_544 4_554
Cd1 S2 Rb1 148.08(4) 7_544 4_554
Cd2 S2 Rb1 93.66(6) . 4_554
Cd3 S3 Ga2 109.20(9) . 3_665
Cd3 S3 Cd2 109.20(9) . 3_665
Ga2 S3 Cd2 0.00(7) 3_665 3_665
Cd3 S3 Ga2 108.12(8) . 8_544
Ga2 S3 Ga2 103.92(9) 3_665 8_544
Cd2 S3 Ga2 103.92(9) 3_665 8_544
Cd3 S3 Cd2 108.12(8) . 8_544
Ga2 S3 Cd2 103.92(9) 3_665 8_544
Cd2 S3 Cd2 103.92(9) 3_665 8_544
Ga2 S3 Cd2 0.00(8) 8_544 8_544
Cd3 S3 Rb1 92.77(8) . 1_554
Ga2 S3 Rb1 145.76(7) 3_665 1_554
Cd2 S3 Rb1 145.76(7) 3_665 1_554
Ga2 S3 Rb1 93.17(7) 8_544 1_554
Cd2 S3 Rb1 93.17(7) 8_544 1_554
Ga2 S4 Cd2 0.00(4) 3_666 3_666
Ga2 S4 Cd1 104.66(7) 3_666 1_556
Cd2 S4 Cd1 104.66(7) 3_666 1_556
Ga2 S4 Ga1 104.66(7) 3_666 1_556
Cd2 S4 Ga1 104.66(7) 3_666 1_556
Cd1 S4 Ga1 0.0 1_556 1_556
Ga2 S4 Cd1 105.87(8) 3_666 2_666
Cd2 S4 Cd1 105.87(8) 3_666 2_666
Cd1 S4 Cd1 106.58(6) 1_556 2_666
Ga1 S4 Cd1 106.58(6) 1_556 2_666
Ga2 S4 Ga1 105.87(8) 3_666 2_666
Cd2 S4 Ga1 105.87(8) 3_666 2_666
Cd1 S4 Ga1 106.58(6) 1_556 2_666
Ga1 S4 Ga1 106.58(6) 1_556 2_666
Cd1 S4 Ga1 0.00(4) 2_666 2_666
Ga2 S4 Rb1 148.78(6) 3_666 7_554
Cd2 S4 Rb1 148.78(6) 3_666 7_554
Cd1 S4 Rb1 93.12(5) 1_556 7_554
Ga1 S4 Rb1 93.12(5) 1_556 7_554
Cd1 S4 Rb1 92.96(5) 2_666 7_554
Ga1 S4 Rb1 92.96(5) 2_666 7_554

loop_
_geom_bond_atom_site_label_1
_geom_bond_atom_site_label_2
_geom_bond_distance
_geom_bond_site_symmetry_2
Rb1 S4 3.6845(17) 4_445
Rb1 S4 3.6845(17) 5
Rb1 S4 3.6845(17) 6_455
Rb1 S2 3.6926(15) 9
Rb1 S2 3.6927(15) 7_445
Rb1 S2 3.6927(15) 8_545
Rb1 S1 3.7228(17) 2
Rb1 S1 3.7228(17) .
Rb1 S1 3.7228(17) 3
Rb1 S3 3.7261(19) 1_556
Rb1 S3 3.7261(19) 3_556
Rb1 S3 3.7261(19) 2_556
Cd1 S4 2.3946(15) 1_554
Cd1 S2 2.401(2) 4_455
Cd1 S4 2.4041(16) 3_564
Cd1 S1 2.428(2) 1_554
Cd2 S4 2.378(2) 2_654
Cd2 S3 2.397(3) 2_655
Cd2 S3 2.403(2) 6
Cd2 S2 2.423(2) .
Cd3 S3 2.333(3) .
Cd3 S1 2.3472(19) 3_554
Cd3 S2 2.3534(18) .
Cd3 S1 2.354(2) 5_554
S1 Ga3 2.3472(19) 2_556
S1 Cd3 2.3472(19) 2_556
S1 Ga3 2.354(2) 9
S1 Cd3 2.354(2) 9
S1 Ga1 2.428(2) 1_556
S1 Cd1 2.428(2) 1_556
S2 Ga1 2.401(2) 7_544
S2 Cd1 2.401(2) 7_544
S2 Rb1 3.6927(15) 4_554
S3 Ga2 2.397(3) 3_665
S3 Cd2 2.397(3) 3_665
S3 Ga2 2.403(2) 8_544
S3 Cd2 2.403(2) 8_544
S3 Rb1 3.7261(19) 1_554
S4 Ga2 2.378(2) 3_666
S4 Cd2 2.378(2) 3_666
S4 Cd1 2.3946(15) 1_556
S4 Ga1 2.3946(15) 1_556
S4 Cd1 2.4041(16) 2_666
S4 Ga1 2.4041(16) 2_666
S4 Rb1 3.6845(17) 7_554
